data_7245777
loop_
_publ_author_name
'Gayathri, Parthasarathy'
'Ravi, Sasikala'
'Akshaya, K.'
'Karthikeyan, Subramanian'
'Pannipara, Mehboobali'
'Al-Sehemi, Abdullah G.'
'Moon, Dohyun'
'Anthony, Savarimuthu Philip'

_publ_section_title
;
 ESIPT geometrical isomers with distinct mechanofluorochromism and
 intra/intermolecular H-bonding controlled tunable fluorescence
;
_journal_name_full CrystEngComm
_journal_paper_doi 10.1039/D2CE01210C
_journal_year 2022
_chemical_formula_moiety 'C21 H18 N2 O3'
_chemical_formula_sum 'C21 H18 N2 O3'
_chemical_formula_weight 346.37
_chemical_melting_point 430.65
_chemical_name_common '2-((E)-((E)-((2-hydroxyphenyl)(phenyl)methylene)hydrazono) methyl)-5-methoxyphenol'
_chemical_name_systematic '2-((E)-((E)-((2-hydroxyphenyl)(phenyl)methylene)hydrazono) methyl)-5-methoxyphenol'
_space_group_crystal_system monoclinic
_space_group_IT_number 14
_space_group_name_Hall '-P 2ybc'
_space_group_name_H-M_alt 'P 1 21/c 1'
_atom_sites_solution_hydrogens geom
_audit_creation_method SHELXL-2019/2
_audit_update_record
;
2022-10-20 deposited with the CCDC.	2022-10-27 downloaded from the CCDC.
;
_cell_angle_alpha 90
_cell_angle_beta 107.90(3)
_cell_angle_gamma 90
_cell_formula_units_Z 4
_cell_length_a 14.801(3)
_cell_length_b 13.758(3)
_cell_length_c 9.1290(18)
_cell_measurement_reflns_used 46327
_cell_measurement_temperature 220(2)
_cell_measurement_theta_max 34.080
_cell_measurement_theta_min 0.372
_cell_volume 1769.0(7)
_computing_cell_refinement '<i>HKL3000sm</i>(Otwinowski & Minor, 1997)'
_computing_data_collection '<i>PAL BL2D-SMDC Program</i>(Shin et.al, 2016)'
_computing_data_reduction '<i>HKL3000sm</i>(Otwinowski & Minor, 1997)'
_computing_molecular_graphics '<i>DIAMOND 4</i>(Putx&Brandenburg, 2014)'
_computing_publication_material '<i>publCIF</i>(Westrip, 2010)'
_computing_structure_refinement '<i>SHELXL-2018</i>(Sheldrick, 2018)'
_computing_structure_solution '<i>SHELXT-2018</i>(Sheldrick, 2018)'
_diffrn_ambient_temperature 220(2)
_diffrn_measured_fraction_theta_full 0.999
_diffrn_measured_fraction_theta_max 0.998
_diffrn_measurement_device_type 'Rayonix MX225HS CCD area detector'
_diffrn_measurement_method 'omega scan'
_diffrn_radiation_type synchrotron
_diffrn_radiation_wavelength 0.650
_diffrn_reflns_av_R_equivalents 0.0651
_diffrn_reflns_av_unetI/netI 0.0508
_diffrn_reflns_Laue_measured_fraction_full 0.999
_diffrn_reflns_Laue_measured_fraction_max 0.998
_diffrn_reflns_limit_h_max 20
_diffrn_reflns_limit_h_min -20
_diffrn_reflns_limit_k_max 19
_diffrn_reflns_limit_k_min -19
_diffrn_reflns_limit_l_max 12
_diffrn_reflns_limit_l_min -12
_diffrn_reflns_number 18349
_diffrn_reflns_point_group_measured_fraction_full 0.999
_diffrn_reflns_point_group_measured_fraction_max 0.998
_diffrn_reflns_theta_full 22.955
_diffrn_reflns_theta_max 26.996
_diffrn_reflns_theta_min 1.892
_diffrn_source 'PLSII 2D bending magnet'
_exptl_absorpt_coefficient_mu 0.072
_exptl_absorpt_correction_T_max 1.000
_exptl_absorpt_correction_T_min 0.772
_exptl_absorpt_correction_type empirical
_exptl_absorpt_process_details '<i>HKL3000sm Scalepack</i>(Otwinowski et.al,2003)'
_exptl_crystal_colour red
_exptl_crystal_density_diffrn 1.301
_exptl_crystal_description block
_exptl_crystal_F_000 728
_exptl_crystal_size_max 0.068
_exptl_crystal_size_mid 0.059
_exptl_crystal_size_min 0.051
_refine_diff_density_max 0.375
_refine_diff_density_min -0.191
_refine_diff_density_rms 0.045
_refine_ls_extinction_method none
_refine_ls_goodness_of_fit_ref 1.109
_refine_ls_hydrogen_treatment constr
_refine_ls_matrix_type full
_refine_ls_number_parameters 238
_refine_ls_number_reflns 5047
_refine_ls_number_restraints 0
_refine_ls_restrained_S_all 1.109
_refine_ls_R_factor_all 0.0816
_refine_ls_R_factor_gt 0.0596
_refine_ls_shift/su_max 0.000
_refine_ls_shift/su_mean 0.000
_refine_ls_structure_factor_coef Fsqd
_refine_ls_weighting_details 'w=1/[\s^2^(Fo^2^)+(0.1071P)^2^] where P=(Fo^2^+2Fc^2^)/3'
_refine_ls_weighting_scheme calc
_refine_ls_wR_factor_gt 0.1877
_refine_ls_wR_factor_ref 0.1997
_reflns_Friedel_coverage 0.000
_reflns_number_gt 3275
_reflns_number_total 5047
_reflns_threshold_expression 'I > 2\s(I)'
_cod_data_source_file d2ce01210c2.cif
_cod_data_source_block SPA786
_cod_depositor_comments
;
The following automatic conversions were performed:

data item '_chemical_melting_point' value '157.5 C' was changed to
'430.65' -- it was converted from degrees Celsius (C) to kelvins (K).

Automatic conversion script
Id: cif_fix_values 7556 2019-12-06 15:28:31Z antanas 
;
_cod_original_cell_volume 1768.9(7)
_cod_original_sg_symbol_H-M 'P 21/c'
_cod_database_code 7245777
_shelx_shelxl_version_number 2019/2
_shelx_space_group_comment
;
The symmetry employed for this shelxl refinement is uniquely defined
by the following loop, which should always be used as a source of
symmetry information in preference to the above space-group names.
They are only intended as comments.
;
_shelx_estimated_absorpt_t_min 0.995
_shelx_estimated_absorpt_t_max 0.996

loop_
_space_group_symop_operation_xyz
'x, y, z'
'-x, y+1/2, -z+1/2'
'-x, -y, -z'
'x, -y-1/2, z-1/2'

loop_
_atom_site_label
_atom_site_type_symbol
_atom_site_fract_x
_atom_site_fract_y
_atom_site_fract_z
_atom_site_U_iso_or_equiv
_atom_site_adp_type
_atom_site_occupancy
_atom_site_site_symmetry_order
_atom_site_calc_flag
_atom_site_refinement_flags_posn
_atom_site_refinement_flags_adp
_atom_site_refinement_flags_occupancy
_atom_site_disorder_assembly
_atom_site_disorder_group
O1 O 0.72530(9) 0.64094(8) 0.42448(14) 0.0635(3) Uani 1 1 d . . . . .
H1 H 0.711986 0.696660 0.389672 0.095 Uiso 1 1 calc R U . . .
N1 N 0.67351(9) 0.44932(8) 0.59257(14) 0.0475(3) Uani 1 1 d . . . . .
C1 C 0.80978(10) 0.55922(10) 0.64996(17) 0.0453(3) Uani 1 1 d . . . . .
O2 O 0.65286(8) 0.68250(9) 0.81216(14) 0.0612(3) Uani 1 1 d . . . . .
H2 H 0.667264 0.639979 0.758792 0.092 Uiso 1 1 calc R U . . .
N2 N 0.63939(9) 0.52185(9) 0.66955(14) 0.0472(3) Uani 1 1 d . . . . .
C2 C 0.78902(11) 0.64609(11) 0.56801(18) 0.0495(4) Uani 1 1 d . . . . .
O3 O 0.33063(10) 0.58952(11) 0.96264(16) 0.0779(4) Uani 1 1 d . . . . .
C3 C 0.83257(13) 0.73201(12) 0.6339(2) 0.0586(4) Uani 1 1 d . . . . .
H3 H 0.817978 0.790871 0.579469 0.070 Uiso 1 1 calc R U . . .
C4 C 0.89717(13) 0.73038(14) 0.7794(2) 0.0671(5) Uani 1 1 d . . . . .
H4 H 0.925636 0.788739 0.824186 0.080 Uiso 1 1 calc R U . . .
C5 C 0.92067(14) 0.64526(15) 0.8598(2) 0.0680(5) Uani 1 1 d . . . . .
H5 H 0.966359 0.644726 0.957605 0.082 Uiso 1 1 calc R U . . .
C6 C 0.87605(13) 0.55950(13) 0.79488(19) 0.0573(4) Uani 1 1 d . . . . .
H6 H 0.891156 0.501015 0.850260 0.069 Uiso 1 1 calc R U . . .
C7 C 0.75667(10) 0.46866(9) 0.58336(16) 0.0430(3) Uani 1 1 d . . . . .
C8 C 0.80076(10) 0.39960(10) 0.50145(15) 0.0436(3) Uani 1 1 d . . . . .
C9 C 0.75325(12) 0.31475(12) 0.4374(2) 0.0590(4) Uani 1 1 d . . . . .
H9 H 0.694300 0.299665 0.450619 0.071 Uiso 1 1 calc R U . . .
C10 C 0.79272(14) 0.25273(14) 0.3544(2) 0.0679(5) Uani 1 1 d . . . . .
H10 H 0.760320 0.195659 0.311666 0.082 Uiso 1 1 calc R U . . .
C11 C 0.87843(12) 0.27362(12) 0.3338(2) 0.0604(4) Uani 1 1 d . . . . .
H11 H 0.904288 0.231568 0.275983 0.072 Uiso 1 1 calc R U . . .
C12 C 0.92654(12) 0.35638(12) 0.3980(2) 0.0580(4) Uani 1 1 d . . . . .
H12 H 0.985789 0.370464 0.385141 0.070 Uiso 1 1 calc R U . . .
C13 C 0.88797(11) 0.41909(11) 0.48157(19) 0.0523(4) Uani 1 1 d . . . . .
H13 H 0.921400 0.475449 0.525221 0.063 Uiso 1 1 calc R U . . .
C14 C 0.56204(11) 0.50212(12) 0.69777(16) 0.0484(3) Uani 1 1 d . . . . .
H14 H 0.530133 0.443511 0.662410 0.058 Uiso 1 1 calc R U . . .
C15 C 0.52342(11) 0.57009(11) 0.78433(16) 0.0478(3) Uani 1 1 d . . . . .
C16 C 0.44022(11) 0.54659(13) 0.82014(18) 0.0549(4) Uani 1 1 d . . . . .
H16 H 0.406147 0.490044 0.779140 0.066 Uiso 1 1 calc R U . . .
C17 C 0.40836(12) 0.60650(15) 0.9156(2) 0.0617(4) Uani 1 1 d . . . . .
C18 C 0.45880(14) 0.69059(16) 0.9752(2) 0.0741(5) Uani 1 1 d . . . . .
H18 H 0.437953 0.730533 1.041860 0.089 Uiso 1 1 calc R U . . .
C19 C 0.53855(14) 0.71564(14) 0.9374(2) 0.0681(5) Uani 1 1 d . . . . .
H19 H 0.570921 0.773448 0.976310 0.082 Uiso 1 1 calc R U . . .
C20 C 0.57189(12) 0.65629(12) 0.84223(18) 0.0536(4) Uani 1 1 d . . . . .
C21 C 0.27406(14) 0.50784(19) 0.8999(2) 0.0772(6) Uani 1 1 d . . . . .
H21A H 0.220610 0.504624 0.940077 0.116 Uiso 1 1 calc R U . . .
H21B H 0.311808 0.449187 0.927813 0.116 Uiso 1 1 calc R U . . .
H21C H 0.250922 0.513658 0.788646 0.116 Uiso 1 1 calc R U . . .

loop_
_atom_site_aniso_label
_atom_site_aniso_U_11
_atom_site_aniso_U_22
_atom_site_aniso_U_33
_atom_site_aniso_U_23
_atom_site_aniso_U_13
_atom_site_aniso_U_12
O1 0.0812(9) 0.0494(6) 0.0585(7) 0.0078(5) 0.0193(6) -0.0009(5)
N1 0.0566(7) 0.0464(6) 0.0458(7) -0.0043(5) 0.0250(6) -0.0001(5)
C1 0.0507(8) 0.0469(7) 0.0456(8) -0.0043(6) 0.0254(6) -0.0013(6)
O2 0.0648(7) 0.0572(6) 0.0695(8) -0.0160(6) 0.0324(6) -0.0033(5)
N2 0.0536(7) 0.0488(6) 0.0456(7) -0.0056(5) 0.0247(6) 0.0002(5)
C2 0.0555(9) 0.0491(8) 0.0522(9) -0.0028(6) 0.0287(7) -0.0018(6)
O3 0.0645(8) 0.1028(11) 0.0809(9) -0.0002(8) 0.0435(7) 0.0142(7)
C3 0.0694(11) 0.0478(8) 0.0720(11) -0.0077(8) 0.0414(9) -0.0067(7)
C4 0.0711(11) 0.0657(11) 0.0774(13) -0.0279(9) 0.0421(10) -0.0180(8)
C5 0.0636(11) 0.0854(13) 0.0567(10) -0.0212(9) 0.0211(8) -0.0102(9)
C6 0.0633(10) 0.0630(9) 0.0497(9) -0.0046(7) 0.0233(8) -0.0011(7)
C7 0.0526(8) 0.0427(6) 0.0379(7) 0.0020(5) 0.0204(6) 0.0011(5)
C8 0.0532(8) 0.0427(7) 0.0391(7) 0.0021(6) 0.0205(6) 0.0019(5)
C9 0.0645(10) 0.0553(8) 0.0682(10) -0.0131(8) 0.0369(8) -0.0112(7)
C10 0.0757(12) 0.0572(9) 0.0800(12) -0.0246(9) 0.0374(10) -0.0097(8)
C11 0.0640(10) 0.0615(9) 0.0602(10) -0.0154(8) 0.0258(8) 0.0081(7)
C12 0.0523(9) 0.0661(10) 0.0618(10) -0.0098(8) 0.0269(8) 0.0021(7)
C13 0.0515(9) 0.0529(8) 0.0564(9) -0.0102(7) 0.0224(7) -0.0017(6)
C14 0.0500(8) 0.0554(8) 0.0421(7) -0.0030(6) 0.0177(6) -0.0012(6)
C15 0.0478(8) 0.0592(8) 0.0389(7) 0.0032(6) 0.0169(6) 0.0072(6)
C16 0.0486(9) 0.0709(10) 0.0478(9) 0.0034(7) 0.0183(7) 0.0079(7)
C17 0.0526(9) 0.0830(11) 0.0555(9) 0.0058(9) 0.0254(7) 0.0173(8)
C18 0.0703(12) 0.0832(12) 0.0758(12) -0.0186(10) 0.0330(10) 0.0172(10)
C19 0.0670(11) 0.0680(11) 0.0745(12) -0.0180(9) 0.0294(9) 0.0079(8)
C20 0.0544(9) 0.0579(8) 0.0501(8) -0.0036(7) 0.0185(7) 0.0094(7)
C21 0.0570(11) 0.1149(16) 0.0659(12) 0.0175(11) 0.0279(9) 0.0049(11)

loop_
_atom_type_symbol
_atom_type_description
_atom_type_scat_dispersion_real
_atom_type_scat_dispersion_imag
_atom_type_scat_source
C C 0.0024 0.0013 'International Tables Vol C Tables 4.2.6.8 and 6.1.1.4'
H H 0.0000 0.0000 'International Tables Vol C Tables 4.2.6.8 and 6.1.1.4'
N N 0.0048 0.0027 'International Tables Vol C Tables 4.2.6.8 and 6.1.1.4'
O O 0.0087 0.0050 'International Tables Vol C Tables 4.2.6.8 and 6.1.1.4'

loop_
_geom_angle_atom_site_label_1
_geom_angle_atom_site_label_2
_geom_angle_atom_site_label_3
_geom_angle
_geom_angle_site_symmetry_1
_geom_angle_site_symmetry_3
_geom_angle_publ_flag
C2 O1 H1 109.5 . . ?
C7 N1 N2 112.64(12) . . ?
C6 C1 C2 119.05(14) . . ?
C6 C1 C7 121.30(13) . . ?
C2 C1 C7 119.58(14) . . ?
C20 O2 H2 109.5 . . ?
C14 N2 N1 115.68(12) . . ?
O1 C2 C3 123.53(14) . . ?
O1 C2 C1 116.46(13) . . ?
C3 C2 C1 120.01(15) . . ?
C17 O3 C21 117.37(15) . . ?
C4 C3 C2 119.67(16) . . ?
C4 C3 H3 120.2 . . ?
C2 C3 H3 120.2 . . ?
C5 C4 C3 121.17(15) . . ?
C5 C4 H4 119.4 . . ?
C3 C4 H4 119.4 . . ?
C4 C5 C6 119.18(17) . . ?
C4 C5 H5 120.4 . . ?
C6 C5 H5 120.4 . . ?
C1 C6 C5 120.89(16) . . ?
C1 C6 H6 119.6 . . ?
C5 C6 H6 119.6 . . ?
N1 C7 C8 118.66(12) . . ?
N1 C7 C1 122.57(12) . . ?
C8 C7 C1 118.76(12) . . ?
C13 C8 C9 118.52(13) . . ?
C13 C8 C7 121.07(13) . . ?
C9 C8 C7 120.37(13) . . ?
C10 C9 C8 120.14(15) . . ?
C10 C9 H9 119.9 . . ?
C8 C9 H9 119.9 . . ?
C11 C10 C9 120.71(16) . . ?
C11 C10 H10 119.6 . . ?
C9 C10 H10 119.6 . . ?
C10 C11 C12 119.71(15) . . ?
C10 C11 H11 120.1 . . ?
C12 C11 H11 120.1 . . ?
C11 C12 C13 120.23(16) . . ?
C11 C12 H12 119.9 . . ?
C13 C12 H12 119.9 . . ?
C8 C13 C12 120.68(15) . . ?
C8 C13 H13 119.7 . . ?
C12 C13 H13 119.7 . . ?
N2 C14 C15 120.03(14) . . ?
N2 C14 H14 120.0 . . ?
C15 C14 H14 120.0 . . ?
C20 C15 C16 119.34(14) . . ?
C20 C15 C14 120.60(14) . . ?
C16 C15 C14 119.91(15) . . ?
C17 C16 C15 120.14(17) . . ?
C17 C16 H16 119.9 . . ?
C15 C16 H16 119.9 . . ?
O3 C17 C16 125.39(18) . . ?
O3 C17 C18 114.91(16) . . ?
C16 C17 C18 119.67(16) . . ?
C19 C18 C17 120.65(16) . . ?
C19 C18 H18 119.7 . . ?
C17 C18 H18 119.7 . . ?
C18 C19 C20 120.54(18) . . ?
C18 C19 H19 119.7 . . ?
C20 C19 H19 119.7 . . ?
O2 C20 C19 118.40(15) . . ?
O2 C20 C15 121.95(13) . . ?
C19 C20 C15 119.61(16) . . ?
O3 C21 H21A 109.5 . . ?
O3 C21 H21B 109.5 . . ?
H21A C21 H21B 109.5 . . ?
O3 C21 H21C 109.5 . . ?
H21A C21 H21C 109.5 . . ?
H21B C21 H21C 109.5 . . ?

loop_
_geom_bond_atom_site_label_1
_geom_bond_atom_site_label_2
_geom_bond_distance
_geom_bond_site_symmetry_2
_geom_bond_publ_flag
O1 C2 1.361(2) . ?
O1 H1 0.8300 . ?
N1 C7 1.2870(19) . ?
N1 N2 1.4010(16) . ?
C1 C6 1.384(2) . ?
C1 C2 1.393(2) . ?
C1 C7 1.499(2) . ?
O2 C20 1.358(2) . ?
O2 H2 0.8300 . ?
N2 C14 1.2776(19) . ?
C2 C3 1.392(2) . ?
O3 C17 1.366(2) . ?
O3 C21 1.413(3) . ?
C3 C4 1.377(3) . ?
C3 H3 0.9400 . ?
C4 C5 1.369(3) . ?
C4 H4 0.9400 . ?
C5 C6 1.392(2) . ?
C5 H5 0.9400 . ?
C6 H6 0.9400 . ?
C7 C8 1.4791(19) . ?
C8 C13 1.384(2) . ?
C8 C9 1.395(2) . ?
C9 C10 1.384(2) . ?
C9 H9 0.9400 . ?
C10 C11 1.369(3) . ?
C10 H10 0.9400 . ?
C11 C12 1.375(2) . ?
C11 H11 0.9400 . ?
C12 C13 1.386(2) . ?
C12 H12 0.9400 . ?
C13 H13 0.9400 . ?
C14 C15 1.450(2) . ?
C14 H14 0.9400 . ?
C15 C20 1.403(2) . ?
C15 C16 1.405(2) . ?
C16 C17 1.383(2) . ?
C16 H16 0.9400 . ?
C17 C18 1.393(3) . ?
C18 C19 1.371(3) . ?
C18 H18 0.9400 . ?
C19 C20 1.389(2) . ?
C19 H19 0.9400 . ?
C21 H21A 0.9700 . ?
C21 H21B 0.9700 . ?
C21 H21C 0.9700 . ?

loop_
_geom_hbond_atom_site_label_D
_geom_hbond_atom_site_label_H
_geom_hbond_atom_site_label_A
_geom_hbond_distance_DH
_geom_hbond_distance_HA
_geom_hbond_distance_DA
_geom_hbond_angle_DHA
_geom_hbond_site_symmetry_A
_geom_hbond_publ_flag
O1 H1 O2 0.83 1.91 2.7250(16) 166.7 4_575 yes
O2 H2 N2 0.83 1.81 2.5417(16) 146.5 . yes

loop_
_geom_torsion_atom_site_label_1
_geom_torsion_atom_site_label_2
_geom_torsion_atom_site_label_3
_geom_torsion_atom_site_label_4
_geom_torsion
_geom_torsion_site_symmetry_1
_geom_torsion_site_symmetry_2
_geom_torsion_site_symmetry_3
_geom_torsion_site_symmetry_4
_geom_torsion_publ_flag
C7 N1 N2 C14 -172.46(13) . . . . ?
C6 C1 C2 O1 178.22(13) . . . . ?
C7 C1 C2 O1 -4.9(2) . . . . ?
C6 C1 C2 C3 -1.9(2) . . . . ?
C7 C1 C2 C3 174.99(13) . . . . ?
O1 C2 C3 C4 -179.22(14) . . . . ?
C1 C2 C3 C4 0.9(2) . . . . ?
C2 C3 C4 C5 1.1(3) . . . . ?
C3 C4 C5 C6 -2.0(3) . . . . ?
C2 C1 C6 C5 1.0(2) . . . . ?
C7 C1 C6 C5 -175.91(15) . . . . ?
C4 C5 C6 C1 1.0(3) . . . . ?
N2 N1 C7 C8 -178.47(11) . . . . ?
N2 N1 C7 C1 0.4(2) . . . . ?
C6 C1 C7 N1 95.54(18) . . . . ?
C2 C1 C7 N1 -81.30(18) . . . . ?
C6 C1 C7 C8 -85.56(17) . . . . ?
C2 C1 C7 C8 97.60(16) . . . . ?
N1 C7 C8 C13 176.81(14) . . . . ?
C1 C7 C8 C13 -2.1(2) . . . . ?
N1 C7 C8 C9 -0.8(2) . . . . ?
C1 C7 C8 C9 -179.72(14) . . . . ?
C13 C8 C9 C10 -0.8(3) . . . . ?
C7 C8 C9 C10 176.82(16) . . . . ?
C8 C9 C10 C11 -0.1(3) . . . . ?
C9 C10 C11 C12 0.9(3) . . . . ?
C10 C11 C12 C13 -0.8(3) . . . . ?
C9 C8 C13 C12 0.9(2) . . . . ?
C7 C8 C13 C12 -176.71(14) . . . . ?
C11 C12 C13 C8 -0.1(3) . . . . ?
N1 N2 C14 C15 176.65(12) . . . . ?
N2 C14 C15 C20 -2.2(2) . . . . ?
N2 C14 C15 C16 -177.64(14) . . . . ?
C20 C15 C16 C17 -2.1(2) . . . . ?
C14 C15 C16 C17 173.49(14) . . . . ?
C21 O3 C17 C16 -4.9(3) . . . . ?
C21 O3 C17 C18 176.94(17) . . . . ?
C15 C16 C17 O3 -177.62(15) . . . . ?
C15 C16 C17 C18 0.5(3) . . . . ?
O3 C17 C18 C19 179.68(17) . . . . ?
C16 C17 C18 C19 1.4(3) . . . . ?
C17 C18 C19 C20 -1.7(3) . . . . ?
C18 C19 C20 O2 -177.88(17) . . . . ?
C18 C19 C20 C15 0.0(3) . . . . ?
C16 C15 C20 O2 179.64(14) . . . . ?
C14 C15 C20 O2 4.1(2) . . . . ?
C16 C15 C20 C19 1.8(2) . . . . ?
C14 C15 C20 C19 -173.70(15) . . . . ?
